data_1505952
loop_
_publ_author_name
'Chawla, H. M.'
'Pant, N.'
'Srivastava, Bindu'
'Upreti, Shailesh'

_publ_section_title
;
 Convenient direct synthesis of bisformylated calix[4]arenes via ipso
 substitution.
;
_journal_issue 11
_journal_name_full 'Organic letters'
_journal_page_first 2237
_journal_page_last 2240
_journal_paper_doi 10.1021/ol0605124
_journal_volume 8
_journal_year 2006
_chemical_formula_sum 'C H O'
_chemical_formula_weight 29.02
_chemical_name_systematic
; 
 ? 
;
_space_group_IT_number 2
_symmetry_cell_setting triclinic
_symmetry_space_group_name_Hall '-P 1'
_symmetry_space_group_name_H-M 'P -1'
_atom_sites_solution_hydrogens geom
_atom_sites_solution_primary direct
_atom_sites_solution_secondary difmap
_audit_creation_method SHELXL-97
_cell_angle_alpha 83.844(3)
_cell_angle_beta 85.990(3)
_cell_angle_gamma 63.167(3)
_cell_formula_units_Z 53
_cell_length_a 10.4391(19)
_cell_length_b 11.314(2)
_cell_length_c 17.157(3)
_cell_measurement_reflns_used 3662
_cell_measurement_temperature 298(2)
_cell_measurement_theta_max 23.53
_cell_measurement_theta_min 2.22
_cell_volume 1797.2(6)
_computing_cell_refinement 'Bruker SMART'
_computing_data_collection 'Bruker SMART'
_computing_data_reduction 'Bruker SAINT'
_computing_molecular_graphics 'Bruker SHELXTL'
_computing_publication_material 'Bruker SHELXTL'
_computing_structure_refinement 'SHELXL-97 (Sheldrick, 1997)'
_computing_structure_solution 'SHELXS-97 (Sheldrick, 1990)'
_diffrn_ambient_temperature 298(2)
_diffrn_measured_fraction_theta_full 0.989
_diffrn_measured_fraction_theta_max 0.989
_diffrn_measurement_device_type 'CCD area detector'
_diffrn_measurement_method 'phi and omega scans'
_diffrn_radiation_monochromator graphite
_diffrn_radiation_source 'fine-focus sealed tube'
_diffrn_radiation_type MoK\a
_diffrn_radiation_wavelength 0.71073
_diffrn_reflns_av_R_equivalents 0.0359
_diffrn_reflns_av_sigmaI/netI 0.0389
_diffrn_reflns_limit_h_max 10
_diffrn_reflns_limit_h_min -10
_diffrn_reflns_limit_k_max 11
_diffrn_reflns_limit_k_min -11
_diffrn_reflns_limit_l_max 17
_diffrn_reflns_limit_l_min -17
_diffrn_reflns_number 11608
_diffrn_reflns_theta_full 21.00
_diffrn_reflns_theta_max 21.00
_diffrn_reflns_theta_min 1.19
_exptl_absorpt_coefficient_mu 0.132
_exptl_absorpt_correction_type none
_exptl_crystal_colour colourless
_exptl_crystal_density_diffrn 1.421
_exptl_crystal_density_meas 0
_exptl_crystal_density_method 'not measured'
_exptl_crystal_F_000 795
_refine_diff_density_max 0.570
_refine_diff_density_min -0.320
_refine_diff_density_rms 0.092
_refine_ls_extinction_method none
_refine_ls_goodness_of_fit_ref 1.244
_refine_ls_hydrogen_treatment mixed
_refine_ls_matrix_type full
_refine_ls_number_parameters 444
_refine_ls_number_reflns 3831
_refine_ls_number_restraints 0
_refine_ls_restrained_S_all 1.244
_refine_ls_R_factor_all 0.1049
_refine_ls_R_factor_gt 0.0912
_refine_ls_shift/su_max 0.000
_refine_ls_shift/su_mean 0.000
_refine_ls_structure_factor_coef Fsqd
_refine_ls_weighting_details 'calc w=1/[\s^2^(Fo^2^)+(0.1038P)^2^+1.9625P] where P=(Fo^2^+2Fc^2^)/3'
_refine_ls_weighting_scheme calc
_refine_ls_wR_factor_gt 0.2212
_refine_ls_wR_factor_ref 0.2375
_reflns_number_gt 3438
_reflns_number_total 3831
_reflns_threshold_expression >2sigma(I)
_cod_data_source_file ol0605124si20060301_070408.cif
_cod_data_source_block tmdfm
_cod_depositor_comments
;
The following automatic conversions were performed:

'_symmetry_cell_setting' value 'Triclinic' changed to 'triclinic'
according to /home/saulius/struct/CIF-dictionaries/cif_core.dic
dictionary named 'cif_core.dic' version 2.4.1 from 2010-06-29.

Automatic conversion script
Id: cif_fix_values 1715 2011-07-08 13:25:40Z adriana 
;
_cod_original_sg_symbol_H-M P-1
_cod_database_code 1505952

loop_
_symmetry_equiv_pos_as_xyz
'x, y, z'
'-x, -y, -z'

loop_
_atom_site_label
_atom_site_type_symbol
_atom_site_fract_x
_atom_site_fract_y
_atom_site_fract_z
_atom_site_U_iso_or_equiv
_atom_site_adp_type
_atom_site_occupancy
_atom_site_symmetry_multiplicity
_atom_site_calc_flag
_atom_site_refinement_flags
_atom_site_disorder_assembly
_atom_site_disorder_group
O1 O 0.9123(3) 0.6272(3) 0.10013(19) 0.0479(9) Uani 1 1 d . . .
H1 H 0.9174 0.5644 0.1307 0.072 Uiso 1 1 calc R . .
O2 O 0.8974(4) 0.4543(3) 0.22764(19) 0.0477(9) Uani 1 1 d . . .
O3 O 0.7477(4) 0.7648(3) 0.24952(19) 0.0512(10) Uani 1 1 d . . .
O4 O 0.6680(4) 0.9653(3) 0.1006(2) 0.0615(11) Uani 1 1 d . . .
O5 O 1.4227(5) 0.5943(6) -0.1326(3) 0.1093(18) Uani 1 1 d . . .
O6 O 1.2090(13) 0.9853(13) 0.2369(8) 0.129(5) Uani 0.507(7) 1 d P A 1
O6D O 1.2890(12) 0.9154(12) 0.1519(6) 0.097(4) Uani 0.507(7) 1 d P A 2
C1 C 1.0395(5) 0.5933(5) 0.0606(3) 0.0389(12) Uani 1 1 d . . .
C2 C 1.0404(6) 0.6946(5) 0.0051(3) 0.0440(13) Uani 1 1 d . . .
C3 C 1.1628(6) 0.6658(6) -0.0409(3) 0.0532(15) Uani 1 1 d . . .
H3 H 1.1655 0.7308 -0.0781 0.064 Uiso 1 1 calc R . .
C4 C 1.2812(6) 0.5436(6) -0.0333(3) 0.0529(15) Uani 1 1 d . . .
C5 C 1.2772(6) 0.4490(6) 0.0239(3) 0.0555(15) Uani 1 1 d . . .
H5 H 1.3573 0.3667 0.0295 0.067 Uiso 1 1 calc R . .
C6 C 1.1586(5) 0.4719(5) 0.0732(3) 0.0391(12) Uani 1 1 d . . .
C7 C 1.1598(6) 0.3704(5) 0.1389(3) 0.0477(13) Uani 1 1 d . . .
H7A H 1.0830 0.3472 0.1314 0.057 Uiso 1 1 calc R . .
H7B H 1.2500 0.2904 0.1365 0.057 Uiso 1 1 calc R . .
C8 C 1.1413(5) 0.4215(4) 0.2190(3) 0.0412(13) Uani 1 1 d . . .
C9 C 1.2506(5) 0.4363(4) 0.2504(3) 0.0420(13) Uani 1 1 d . . .
H8 H 1.3378 0.4100 0.2229 0.050 Uiso 1 1 calc R . .
C10 C 1.2346(5) 0.4895(4) 0.3221(3) 0.0405(12) Uani 1 1 d . . .
C11 C 1.1025(5) 0.5278(4) 0.3612(3) 0.0401(12) Uani 1 1 d . . .
H11 H 1.0895 0.5637 0.4091 0.048 Uiso 1 1 calc R . .
C12 C 0.9894(5) 0.5148(4) 0.3322(3) 0.0380(12) Uani 1 1 d . . .
C13 C 1.0115(5) 0.4605(4) 0.2613(3) 0.0380(12) Uani 1 1 d . . .
C14 C 0.8464(5) 0.5692(5) 0.3761(3) 0.0467(13) Uani 1 1 d . . .
H14A H 0.7772 0.5565 0.3475 0.056 Uiso 1 1 calc R . .
H14B H 0.8571 0.5204 0.4272 0.056 Uiso 1 1 calc R . .
C15 C 0.7910(5) 0.7151(5) 0.3863(3) 0.0405(13) Uani 1 1 d . . .
C16 C 0.7928(5) 0.7595(5) 0.4583(3) 0.0480(13) Uani 1 1 d . . .
H16 H 0.8210 0.6980 0.5020 0.058 Uiso 1 1 calc R . .
C17 C 0.7541(5) 0.8923(5) 0.4682(3) 0.0462(13) Uani 1 1 d . . .
C18 C 0.7170(6) 0.9790(5) 0.4012(3) 0.0524(14) Uani 1 1 d . . .
H18 H 0.6942 1.0676 0.4055 0.063 Uiso 1 1 calc R . .
C19 C 0.7119(5) 0.9404(5) 0.3281(3) 0.0494(14) Uani 1 1 d . . .
C20 C 0.7474(5) 0.8076(5) 0.3221(3) 0.0446(13) Uani 1 1 d . . .
C21 C 0.6757(7) 1.0372(5) 0.2557(3) 0.0660(17) Uani 1 1 d . . .
H21A H 0.6508 1.1255 0.2706 0.079 Uiso 1 1 calc R . .
H21B H 0.5932 1.0404 0.2311 0.079 Uiso 1 1 calc R . .
C22 C 0.8019(6) 0.9961(5) 0.1978(3) 0.0511(15) Uani 1 1 d . . .
C23 C 0.9306(7) 0.9886(5) 0.2185(3) 0.0559(15) Uani 1 1 d . A .
H23 H 0.9369 1.0162 0.2667 0.067 Uiso 1 1 calc R . .
C24 C 1.0518(6) 0.9405(5) 0.1689(3) 0.0535(15) Uani 1 1 d . . .
C25 C 1.0448(6) 0.8903(5) 0.1002(3) 0.0500(14) Uani 1 1 d . A .
H25 H 1.1275 0.8513 0.0692 0.060 Uiso 1 1 calc R . .
C26 C 0.9174(6) 0.8967(5) 0.0764(3) 0.0442(13) Uani 1 1 d . . .
C27 C 0.7958(6) 0.9548(5) 0.1248(3) 0.0486(14) Uani 1 1 d . A .
C28 C 0.9154(6) 0.8312(5) 0.0044(3) 0.0484(14) Uani 1 1 d . A .
H28A H 0.8261 0.8244 0.0037 0.058 Uiso 1 1 calc R . .
H28B H 0.9213 0.8849 -0.0425 0.058 Uiso 1 1 calc R . .
C29 C 1.4094(7) 0.5122(8) -0.0824(4) 0.081(2) Uani 1 1 d . . .
H29 H 1.4850 0.4271 -0.0761 0.097 Uiso 1 1 calc R . .
C30 C 1.3550(6) 0.5116(5) 0.3539(3) 0.0506(14) Uani 1 1 d . . .
C31 C 1.3668(14) 0.6232(12) 0.3016(6) 0.175(5) Uani 1 1 d . . .
H31A H 1.4230 0.6551 0.3268 0.262 Uiso 1 1 calc R . .
H31B H 1.2726 0.6944 0.2922 0.262 Uiso 1 1 calc R . .
H31C H 1.4124 0.5907 0.2526 0.262 Uiso 1 1 calc R . .
C32 C 1.4905(8) 0.3928(9) 0.3533(8) 0.179(6) Uani 1 1 d . . .
H32A H 1.5672 0.4149 0.3605 0.269 Uiso 1 1 calc R . .
H32B H 1.5042 0.3553 0.3040 0.269 Uiso 1 1 calc R . .
H32C H 1.4898 0.3293 0.3950 0.269 Uiso 1 1 calc R . .
C33 C 1.3210(9) 0.5619(12) 0.4337(5) 0.141(4) Uani 1 1 d . . .
H33A H 1.3162 0.4944 0.4712 0.212 Uiso 1 1 calc R . .
H33B H 1.2303 0.6399 0.4332 0.212 Uiso 1 1 calc R . .
H33C H 1.3948 0.5834 0.4481 0.212 Uiso 1 1 calc R . .
C34 C 0.7616(6) 0.9350(5) 0.5489(3) 0.0574(15) Uani 1 1 d . . .
C35 C 0.9195(8) 0.8815(9) 0.5679(4) 0.110(3) Uani 1 1 d . . .
H35A H 0.9658 0.9161 0.5281 0.164 Uiso 1 1 calc R . .
H35B H 0.9649 0.7862 0.5697 0.164 Uiso 1 1 calc R . .
H35C H 0.9272 0.9084 0.6178 0.164 Uiso 1 1 calc R . .
C36 C 0.6967(9) 0.8733(7) 0.6125(3) 0.089(2) Uani 1 1 d . . .
H36A H 0.6991 0.9047 0.6619 0.133 Uiso 1 1 calc R . .
H36B H 0.7509 0.7783 0.6155 0.133 Uiso 1 1 calc R . .
H36C H 0.5991 0.8979 0.6004 0.133 Uiso 1 1 calc R . .
C37 C 0.6873(12) 1.0829(7) 0.5504(4) 0.140(4) Uani 1 1 d . . .
H37A H 0.5888 1.1159 0.5365 0.209 Uiso 1 1 calc R . .
H37B H 0.7340 1.1218 0.5136 0.209 Uiso 1 1 calc R . .
H37C H 0.6913 1.1059 0.6021 0.209 Uiso 1 1 calc R . .
C38 C 1.1905(10) 0.9369(8) 0.1886(5) 0.083(3) Uani 1.014(14) 1 d P A 1
C39 C 0.8848(7) 0.3339(5) 0.2493(3) 0.0628(16) Uani 1 1 d . . .
H39A H 0.9713 0.2593 0.2340 0.094 Uiso 1 1 calc R . .
H39B H 0.8048 0.3369 0.2233 0.094 Uiso 1 1 calc R . .
H39C H 0.8700 0.3249 0.3050 0.094 Uiso 1 1 calc R . .
C40 C 0.5833(8) 1.0876(7) 0.0593(5) 0.104(3) Uani 1 1 d . . .
H40A H 0.5748 1.1588 0.0883 0.155 Uiso 1 1 calc R . .
H40B H 0.4896 1.0946 0.0523 0.155 Uiso 1 1 calc R . .
H40C H 0.6276 1.0929 0.0089 0.155 Uiso 1 1 calc R . .
C44 C 0.6153(7) 0.7687(7) 0.2296(4) 0.084(2) Uani 1 1 d . . .
H44A H 0.5952 0.7072 0.2651 0.126 Uiso 1 1 calc R . .
H44B H 0.6224 0.7447 0.1770 0.126 Uiso 1 1 calc R . .
H44C H 0.5393 0.8569 0.2335 0.126 Uiso 1 1 calc R . .

loop_
_atom_site_aniso_label
_atom_site_aniso_U_11
_atom_site_aniso_U_22
_atom_site_aniso_U_33
_atom_site_aniso_U_23
_atom_site_aniso_U_13
_atom_site_aniso_U_12
O1 0.045(2) 0.050(2) 0.042(2) 0.0031(16) 0.0031(17) -0.0173(17)
O2 0.055(2) 0.044(2) 0.051(2) -0.0007(16) -0.0091(17) -0.0276(17)
O3 0.054(2) 0.057(2) 0.042(2) -0.0086(17) 0.0037(17) -0.0239(18)
O4 0.052(2) 0.052(2) 0.065(3) 0.0011(19) -0.008(2) -0.0109(19)
O5 0.083(3) 0.164(5) 0.077(4) 0.002(4) 0.014(3) -0.057(4)
O6 0.136(10) 0.143(11) 0.121(10) -0.032(8) -0.027(8) -0.067(8)
O6D 0.078(7) 0.171(11) 0.066(7) 0.015(6) -0.015(5) -0.079(7)
C1 0.041(3) 0.046(3) 0.031(3) -0.007(2) 0.000(2) -0.020(3)
C2 0.056(3) 0.050(3) 0.031(3) -0.006(3) -0.005(3) -0.027(3)
C3 0.063(4) 0.073(4) 0.034(3) -0.004(3) -0.004(3) -0.039(4)
C4 0.045(3) 0.077(4) 0.038(3) -0.009(3) 0.003(3) -0.028(3)
C5 0.052(4) 0.065(4) 0.043(3) -0.015(3) -0.002(3) -0.017(3)
C6 0.040(3) 0.046(3) 0.029(3) -0.005(2) -0.006(2) -0.016(3)
C7 0.062(3) 0.038(3) 0.039(3) -0.009(2) -0.003(3) -0.016(3)
C8 0.049(3) 0.030(3) 0.040(3) 0.000(2) -0.001(3) -0.014(2)
C9 0.044(3) 0.038(3) 0.042(3) -0.003(2) 0.001(2) -0.017(2)
C10 0.054(3) 0.036(3) 0.034(3) 0.000(2) 0.000(3) -0.024(2)
C11 0.056(3) 0.032(3) 0.031(3) -0.002(2) 0.006(3) -0.020(2)
C12 0.051(3) 0.031(3) 0.036(3) -0.001(2) 0.002(2) -0.024(2)
C13 0.047(3) 0.032(3) 0.040(3) 0.005(2) -0.009(3) -0.022(2)
C14 0.054(3) 0.046(3) 0.045(3) -0.003(2) 0.007(3) -0.029(3)
C15 0.033(3) 0.045(3) 0.044(3) -0.007(3) 0.010(2) -0.019(2)
C16 0.050(3) 0.049(3) 0.045(3) -0.006(3) 0.011(3) -0.023(3)
C17 0.048(3) 0.043(3) 0.041(3) -0.004(3) 0.008(2) -0.016(3)
C18 0.060(4) 0.037(3) 0.053(4) -0.010(3) 0.005(3) -0.014(3)
C19 0.052(3) 0.036(3) 0.044(3) -0.004(3) 0.009(3) -0.008(3)
C20 0.036(3) 0.054(4) 0.039(3) -0.006(3) 0.006(2) -0.017(3)
C21 0.080(4) 0.044(3) 0.046(4) -0.004(3) 0.004(3) -0.003(3)
C22 0.079(4) 0.030(3) 0.034(3) 0.009(2) -0.008(3) -0.016(3)
C23 0.091(5) 0.043(3) 0.034(3) 0.003(3) -0.012(3) -0.030(3)
C24 0.077(4) 0.051(3) 0.039(3) 0.007(3) -0.013(3) -0.035(3)
C25 0.065(4) 0.050(3) 0.035(3) 0.001(3) -0.003(3) -0.027(3)
C26 0.058(4) 0.035(3) 0.035(3) 0.008(2) -0.006(3) -0.019(3)
C27 0.059(4) 0.037(3) 0.043(3) 0.011(3) -0.012(3) -0.017(3)
C28 0.065(4) 0.048(3) 0.035(3) 0.005(2) -0.006(3) -0.028(3)
C29 0.071(5) 0.128(6) 0.043(4) -0.004(4) 0.008(3) -0.046(4)
C30 0.054(3) 0.058(3) 0.047(3) -0.006(3) 0.000(3) -0.031(3)
C31 0.260(13) 0.247(13) 0.136(8) 0.060(8) -0.064(8) -0.226(12)
C32 0.064(5) 0.139(8) 0.326(16) -0.107(10) -0.074(8) -0.009(5)
C33 0.110(7) 0.268(12) 0.106(7) -0.088(8) 0.024(5) -0.125(8)
C34 0.075(4) 0.051(3) 0.049(4) -0.008(3) 0.002(3) -0.031(3)
C35 0.108(6) 0.160(8) 0.080(5) -0.015(5) -0.014(5) -0.074(6)
C36 0.133(6) 0.101(5) 0.048(4) -0.025(4) 0.031(4) -0.067(5)
C37 0.275(13) 0.053(4) 0.066(5) -0.018(4) -0.023(6) -0.046(6)
C38 0.120(8) 0.094(6) 0.061(5) 0.008(4) -0.040(5) -0.068(5)
C39 0.086(4) 0.057(4) 0.067(4) 0.003(3) -0.009(3) -0.051(3)
C40 0.085(5) 0.073(5) 0.121(6) 0.010(4) -0.050(5) -0.005(4)
C44 0.069(4) 0.118(6) 0.084(5) -0.011(4) -0.016(4) -0.056(4)

loop_
_atom_type_symbol
_atom_type_description
_atom_type_scat_dispersion_real
_atom_type_scat_dispersion_imag
_atom_type_scat_source
C C 0.0033 0.0016 'International Tables Vol C Tables 4.2.6.8 and 6.1.1.4'
H H 0.0000 0.0000 'International Tables Vol C Tables 4.2.6.8 and 6.1.1.4'
O O 0.0106 0.0060 'International Tables Vol C Tables 4.2.6.8 and 6.1.1.4'

loop_
_geom_angle_atom_site_label_1
_geom_angle_atom_site_label_2
_geom_angle_atom_site_label_3
_geom_angle
C1 O1 H1 109.5
C13 O2 C39 114.5(4)
C20 O3 C44 115.0(4)
C27 O4 C40 113.8(5)
O1 C1 C6 123.8(4)
O1 C1 C2 113.7(4)
C6 C1 C2 122.4(5)
C3 C2 C1 117.5(5)
C3 C2 C28 123.3(5)
C1 C2 C28 119.0(4)
C2 C3 C4 122.0(5)
C2 C3 H3 119.0
C4 C3 H3 119.0
C3 C4 C5 118.4(5)
C3 C4 C29 122.1(6)
C5 C4 C29 119.5(6)
C4 C5 C6 122.8(5)
C4 C5 H5 118.6
C6 C5 H5 118.6
C1 C6 C5 116.7(5)
C1 C6 C7 121.3(4)
C5 C6 C7 121.9(5)
C8 C7 C6 112.3(4)
C8 C7 H7A 109.1
C6 C7 H7A 109.1
C8 C7 H7B 109.1
C6 C7 H7B 109.1
H7A C7 H7B 107.9
C9 C8 C13 118.3(4)
C9 C8 C7 120.5(5)
C13 C8 C7 121.1(4)
C8 C9 C10 122.1(5)
C8 C9 H8 119.0
C10 C9 H8 119.0
C11 C10 C9 117.1(4)
C11 C10 C30 121.7(4)
C9 C10 C30 121.2(4)
C12 C11 C10 123.0(4)
C12 C11 H11 118.5
C10 C11 H11 118.5
C13 C12 C11 117.5(4)
C13 C12 C14 123.5(4)
C11 C12 C14 118.9(4)
C12 C13 O2 119.1(4)
C12 C13 C8 122.1(4)
O2 C13 C8 118.6(4)
C15 C14 C12 111.5(4)
C15 C14 H14A 109.3
C12 C14 H14A 109.3
C15 C14 H14B 109.3
C12 C14 H14B 109.3
H14A C14 H14B 108.0
C20 C15 C16 118.0(4)
C20 C15 C14 120.2(4)
C16 C15 C14 121.6(5)
C15 C16 C17 122.9(5)
C15 C16 H16 118.6
C17 C16 H16 118.6
C18 C17 C16 116.3(5)
C18 C17 C34 123.1(5)
C16 C17 C34 120.6(5)
C17 C18 C19 123.2(5)
C17 C18 H18 118.4
C19 C18 H18 118.4
C18 C19 C20 118.0(5)
C18 C19 C21 121.6(5)
C20 C19 C21 120.3(5)
C15 C20 O3 118.8(4)
C15 C20 C19 121.5(5)
O3 C20 C19 119.6(4)
C19 C21 C22 110.8(4)
C19 C21 H21A 109.5
C22 C21 H21A 109.5
C19 C21 H21B 109.5
C22 C21 H21B 109.5
H21A C21 H21B 108.1
C23 C22 C27 117.8(5)
C23 C22 C21 120.3(5)
C27 C22 C21 121.7(6)
C22 C23 C24 121.5(5)
C22 C23 H23 119.3
C24 C23 H23 119.3
C25 C24 C23 118.9(5)
C25 C24 C38 118.6(6)
C23 C24 C38 122.4(6)
C24 C25 C26 121.6(5)
C24 C25 H25 119.2
C26 C25 H25 119.2
C25 C26 C27 117.5(5)
C25 C26 C28 120.4(5)
C27 C26 C28 121.8(5)
O4 C27 C26 118.0(5)
O4 C27 C22 119.7(5)
C26 C27 C22 122.2(5)
C2 C28 C26 109.8(4)
C2 C28 H28A 109.7
C26 C28 H28A 109.7
C2 C28 H28B 109.7
C26 C28 H28B 109.7
H28A C28 H28B 108.2
O5 C29 C4 122.9(7)
O5 C29 H29 118.6
C4 C29 H29 118.6
C32 C30 C33 110.7(7)
C32 C30 C31 109.8(8)
C33 C30 C31 104.3(7)
C32 C30 C10 111.3(5)
C33 C30 C10 113.2(5)
C31 C30 C10 107.2(5)
C30 C31 H31A 109.5
C30 C31 H31B 109.5
H31A C31 H31B 109.5
C30 C31 H31C 109.5
H31A C31 H31C 109.5
H31B C31 H31C 109.5
C30 C32 H32A 109.5
C30 C32 H32B 109.5
H32A C32 H32B 109.5
C30 C32 H32C 109.5
H32A C32 H32C 109.5
H32B C32 H32C 109.5
C30 C33 H33A 109.5
C30 C33 H33B 109.5
H33A C33 H33B 109.5
C30 C33 H33C 109.5
H33A C33 H33C 109.5
H33B C33 H33C 109.5
C37 C34 C36 109.2(6)
C37 C34 C35 110.1(7)
C36 C34 C35 106.5(6)
C37 C34 C17 111.7(5)
C36 C34 C17 111.3(5)
C35 C34 C17 107.8(5)
C34 C35 H35A 109.5
C34 C35 H35B 109.5
H35A C35 H35B 109.5
C34 C35 H35C 109.5
H35A C35 H35C 109.5
H35B C35 H35C 109.5
C34 C36 H36A 109.5
C34 C36 H36B 109.5
H36A C36 H36B 109.5
C34 C36 H36C 109.5
H36A C36 H36C 109.5
H36B C36 H36C 109.5
C34 C37 H37A 109.5
C34 C37 H37B 109.5
H37A C37 H37B 109.5
C34 C37 H37C 109.5
H37A C37 H37C 109.5
H37B C37 H37C 109.5
O6 C38 C24 126.9(12)
O2 C39 H39A 109.5
O2 C39 H39B 109.5
H39A C39 H39B 109.5
O2 C39 H39C 109.5
H39A C39 H39C 109.5
H39B C39 H39C 109.5
O4 C40 H40A 109.5
O4 C40 H40B 109.5
H40A C40 H40B 109.5
O4 C40 H40C 109.5
H40A C40 H40C 109.5
H40B C40 H40C 109.5
O3 C44 H44A 109.5
O3 C44 H44B 109.5
H44A C44 H44B 109.5
O3 C44 H44C 109.5
H44A C44 H44C 109.5
H44B C44 H44C 109.5

loop_
_geom_bond_atom_site_label_1
_geom_bond_atom_site_label_2
_geom_bond_distance
O1 C1 1.357(5)
O1 H1 0.8200
O2 C13 1.392(5)
O2 C39 1.435(6)
O3 C20 1.383(6)
O3 C44 1.427(6)
O4 C27 1.376(6)
O4 C40 1.404(7)
O5 C29 1.246(8)
O6 C38 1.114(12)
C1 C6 1.382(7)
C1 C2 1.412(7)
C2 C3 1.377(7)
C2 C28 1.506(7)
C3 C4 1.378(8)
C3 H3 0.9300
C4 C5 1.386(8)
C4 C29 1.450(8)
C5 C6 1.387(7)
C5 H5 0.9300
C6 C7 1.517(7)
C7 C8 1.514(7)
C7 H7A 0.9700
C7 H7B 0.9700
C8 C9 1.378(7)
C8 C13 1.396(7)
C9 C10 1.394(6)
C9 H8 0.9300
C10 C11 1.391(7)
C10 C30 1.532(7)
C11 C12 1.385(7)
C11 H11 0.9300
C12 C13 1.379(6)
C12 C14 1.512(7)
C14 C15 1.509(7)
C14 H14A 0.9700
C14 H14B 0.9700
C15 C20 1.382(7)
C15 C16 1.387(7)
C16 C17 1.395(7)
C16 H16 0.9300
C17 C18 1.382(7)
C17 C34 1.532(7)
C18 C19 1.384(7)
C18 H18 0.9300
C19 C20 1.389(7)
C19 C21 1.511(7)
C21 C22 1.517(8)
C21 H21A 0.9700
C21 H21B 0.9700
C22 C23 1.378(8)
C22 C27 1.397(7)
C23 C24 1.396(8)
C23 H23 0.9300
C24 C25 1.383(7)
C24 C38 1.491(10)
C25 C26 1.387(7)
C25 H25 0.9300
C26 C27 1.397(7)
C26 C28 1.514(7)
C28 H28A 0.9700
C28 H28B 0.9700
C29 H29 0.9300
C30 C32 1.446(9)
C30 C33 1.497(9)
C30 C31 1.516(10)
C31 H31A 0.9600
C31 H31B 0.9600
C31 H31C 0.9600
C32 H32A 0.9600
C32 H32B 0.9600
C32 H32C 0.9600
C33 H33A 0.9600
C33 H33B 0.9600
C33 H33C 0.9600
C34 C37 1.496(8)
C34 C36 1.515(8)
C34 C35 1.523(9)
C35 H35A 0.9600
C35 H35B 0.9600
C35 H35C 0.9600
C36 H36A 0.9600
C36 H36B 0.9600
C36 H36C 0.9600
C37 H37A 0.9600
C37 H37B 0.9600
C37 H37C 0.9600
C39 H39A 0.9600
C39 H39B 0.9600
C39 H39C 0.9600
C40 H40A 0.9600
C40 H40B 0.9600
C40 H40C 0.9600
C44 H44A 0.9600
C44 H44B 0.9600
C44 H44C 0.9600

loop_
_geom_torsion_atom_site_label_1
_geom_torsion_atom_site_label_2
_geom_torsion_atom_site_label_3
_geom_torsion_atom_site_label_4
_geom_torsion
O1 C1 C2 C3 -176.4(4)
C6 C1 C2 C3 4.2(7)
O1 C1 C2 C28 9.6(6)
C6 C1 C2 C28 -169.8(4)
C1 C2 C3 C4 -0.4(7)
C28 C2 C3 C4 173.3(5)
C2 C3 C4 C5 -1.9(8)
C2 C3 C4 C29 179.0(5)
C3 C4 C5 C6 0.7(8)
C29 C4 C5 C6 179.8(5)
O1 C1 C6 C5 175.4(4)
C2 C1 C6 C5 -5.3(7)
O1 C1 C6 C7 -5.8(7)
C2 C1 C6 C7 173.5(4)
C4 C5 C6 C1 2.8(7)
C4 C5 C6 C7 -176.0(5)
C1 C6 C7 C8 -61.9(6)
C5 C6 C7 C8 116.8(5)
C6 C7 C8 C9 -71.8(6)
C6 C7 C8 C13 105.3(5)
C13 C8 C9 C10 -0.5(7)
C7 C8 C9 C10 176.6(4)
C8 C9 C10 C11 -0.1(7)
C8 C9 C10 C30 -176.9(4)
C9 C10 C11 C12 0.1(7)
C30 C10 C11 C12 176.9(4)
C10 C11 C12 C13 0.4(7)
C10 C11 C12 C14 -175.3(4)
C11 C12 C13 O2 -175.6(4)
C14 C12 C13 O2 -0.1(6)
C11 C12 C13 C8 -1.0(7)
C14 C12 C13 C8 174.4(4)
C39 O2 C13 C12 -90.8(5)
C39 O2 C13 C8 94.5(5)
C9 C8 C13 C12 1.1(7)
C7 C8 C13 C12 -176.0(4)
C9 C8 C13 O2 175.7(4)
C7 C8 C13 O2 -1.4(6)
C13 C12 C14 C15 -119.0(5)
C11 C12 C14 C15 56.4(6)
C12 C14 C15 C20 68.3(6)
C12 C14 C15 C16 -106.5(5)
C20 C15 C16 C17 -0.7(7)
C14 C15 C16 C17 174.2(4)
C15 C16 C17 C18 -1.7(7)
C15 C16 C17 C34 -178.5(5)
C16 C17 C18 C19 2.4(8)
C34 C17 C18 C19 179.1(5)
C17 C18 C19 C20 -0.6(8)
C17 C18 C19 C21 -177.9(5)
C16 C15 C20 O3 178.7(4)
C14 C15 C20 O3 3.7(7)
C16 C15 C20 C19 2.6(7)
C14 C15 C20 C19 -172.3(4)
C44 O3 C20 C15 92.3(5)
C44 O3 C20 C19 -91.6(6)
C18 C19 C20 C15 -2.0(7)
C21 C19 C20 C15 175.2(5)
C18 C19 C20 O3 -178.1(4)
C21 C19 C20 O3 -0.8(7)
C18 C19 C21 C22 116.2(6)
C20 C19 C21 C22 -60.9(7)
C19 C21 C22 C23 -61.2(6)
C19 C21 C22 C27 113.7(5)
C27 C22 C23 C24 -0.5(7)
C21 C22 C23 C24 174.6(5)
C22 C23 C24 C25 -4.9(7)
C22 C23 C24 C38 177.4(5)
C23 C24 C25 C26 5.4(7)
C38 C24 C25 C26 -176.7(5)
C24 C25 C26 C27 -0.6(7)
C24 C25 C26 C28 -175.1(4)
C40 O4 C27 C26 -93.6(6)
C40 O4 C27 C22 89.4(6)
C25 C26 C27 O4 178.1(4)
C28 C26 C27 O4 -7.5(7)
C25 C26 C27 C22 -5.1(7)
C28 C26 C27 C22 169.4(4)
C23 C22 C27 O4 -177.6(4)
C21 C22 C27 O4 7.4(7)
C23 C22 C27 C26 5.6(7)
C21 C22 C27 C26 -169.4(4)
C3 C2 C28 C26 -103.2(5)
C1 C2 C28 C26 70.5(6)
C25 C26 C28 C2 44.5(6)
C27 C26 C28 C2 -129.8(5)
C3 C4 C29 O5 2.3(9)
C5 C4 C29 O5 -176.8(6)
C11 C10 C30 C32 132.2(8)
C9 C10 C30 C32 -51.1(8)
C11 C10 C30 C33 6.8(8)
C9 C10 C30 C33 -176.5(6)
C11 C10 C30 C31 -107.7(7)
C9 C10 C30 C31 69.0(8)
C18 C17 C34 C37 15.5(9)
C16 C17 C34 C37 -167.9(6)
C18 C17 C34 C36 137.9(6)
C16 C17 C34 C36 -45.6(7)
C18 C17 C34 C35 -105.7(6)
C16 C17 C34 C35 70.9(7)
C25 C24 C38 O6 171.0(10)
C23 C24 C38 O6 -11.2(13)
